data_7021316
loop_
_publ_author_name
'Xiao, Jie'
'Deng, Liang'

_publ_section_title
;
 Iron-mediated C-H bond amination by organic azides on a tripodal
 bis(anilido)iminophosphorane platform.
;
_journal_issue 16
_journal_name_full 'Dalton transactions (Cambridge, England : 2003)'
_journal_page_first 5607
_journal_page_last 5610
_journal_paper_doi 10.1039/c3dt50518a
_journal_volume 42
_journal_year 2013
_chemical_formula_sum 'C40 H45 Fe N2 O P'
_chemical_formula_weight 656.60
_chemical_name_systematic
;
?
;
_space_group_IT_number 2
_symmetry_cell_setting triclinic
_symmetry_space_group_name_Hall '-P 1'
_symmetry_space_group_name_H-M 'P -1'
_atom_sites_solution_hydrogens geom
_atom_sites_solution_primary direct
_atom_sites_solution_secondary difmap
_audit_creation_method SHELXL-97
_cell_angle_alpha 83.632(5)
_cell_angle_beta 85.283(5)
_cell_angle_gamma 72.234(5)
_cell_formula_units_Z 2
_cell_length_a 9.408(3)
_cell_length_b 12.257(4)
_cell_length_c 16.542(5)
_cell_measurement_reflns_used 8152
_cell_measurement_temperature 296(2)
_cell_measurement_theta_max 27.54
_cell_measurement_theta_min 2.28
_cell_volume 1803.0(10)
_computing_cell_refinement 'Bruker SAINT'
_computing_data_collection 'Bruker APEX2'
_computing_data_reduction 'Bruker SAINT'
_computing_molecular_graphics 'Bruker SHELXTL'
_computing_publication_material 'Bruker SHELXTL'
_computing_structure_refinement 'SHELXL-97 (Sheldrick, 1997)'
_computing_structure_solution 'SHELXS-97 (Sheldrick, 1990)'
_diffrn_ambient_temperature 296(2)
_diffrn_measured_fraction_theta_full 0.989
_diffrn_measured_fraction_theta_max 0.989
_diffrn_measurement_device_type 'Bruker APEX-II CCD'
_diffrn_measurement_method '\f and \w scans'
_diffrn_radiation_monochromator graphite
_diffrn_radiation_source 'fine-focus sealed tube'
_diffrn_radiation_type MoK\a
_diffrn_radiation_wavelength 0.71073
_diffrn_reflns_av_R_equivalents 0.0168
_diffrn_reflns_av_sigmaI/netI 0.0281
_diffrn_reflns_limit_h_max 11
_diffrn_reflns_limit_h_min -11
_diffrn_reflns_limit_k_max 12
_diffrn_reflns_limit_k_min -14
_diffrn_reflns_limit_l_max 19
_diffrn_reflns_limit_l_min -19
_diffrn_reflns_number 11275
_diffrn_reflns_theta_full 25.05
_diffrn_reflns_theta_max 25.05
_diffrn_reflns_theta_min 1.24
_diffrn_standards_number 0
_exptl_absorpt_coefficient_mu 0.495
_exptl_absorpt_correction_T_max 0.9522
_exptl_absorpt_correction_T_min 0.7900
_exptl_absorpt_correction_type multi-scan
_exptl_absorpt_process_details sadabs
_exptl_crystal_colour red
_exptl_crystal_density_diffrn 1.209
_exptl_crystal_density_method 'not measured'
_exptl_crystal_description block
_exptl_crystal_F_000 696
_exptl_crystal_size_max 0.50
_exptl_crystal_size_mid 0.30
_exptl_crystal_size_min 0.10
_refine_diff_density_max 0.525
_refine_diff_density_min -0.430
_refine_diff_density_rms 0.074
_refine_ls_extinction_method none
_refine_ls_goodness_of_fit_ref 1.061
_refine_ls_hydrogen_treatment constr
_refine_ls_matrix_type full
_refine_ls_number_parameters 464
_refine_ls_number_reflns 6329
_refine_ls_number_restraints 270
_refine_ls_restrained_S_all 1.094
_refine_ls_R_factor_all 0.0535
_refine_ls_R_factor_gt 0.0456
_refine_ls_shift/su_max 0.000
_refine_ls_shift/su_mean 0.000
_refine_ls_structure_factor_coef Fsqd
_refine_ls_weighting_details 'calc w=1/[\s^2^(Fo^2^)+(0.1135P)^2^+0.5686P] where P=(Fo^2^+2Fc^2^)/3'
_refine_ls_weighting_scheme calc
_refine_ls_wR_factor_gt 0.1427
_refine_ls_wR_factor_ref 0.1655
_reflns_number_gt 5551
_reflns_number_total 6329
_reflns_threshold_expression >2sigma(I)
_cod_data_source_file c3dt50518a.txt
_cod_data_source_block 1
_cod_depositor_comments
;
The following automatic conversions were performed:

'_symmetry_cell_setting' value 'Triclinic' changed to 'triclinic'
according to /home/saulius/struct/CIF-dictionaries/cif_core.dic
dictionary named 'cif_core.dic' version 2.4.2 from 2011-04-26.

Automatic conversion script
Id: cif_fix_values 1891 2012-01-12 08:04:46Z andrius 
;
_cod_original_cell_volume 1802.9(10)
_cod_original_sg_symbol_H-M P-1
_cod_database_code 7021316

loop_
_symmetry_equiv_pos_as_xyz
'x, y, z'
'-x, -y, -z'

loop_
_atom_site_label
_atom_site_type_symbol
_atom_site_fract_x
_atom_site_fract_y
_atom_site_fract_z
_atom_site_U_iso_or_equiv
_atom_site_adp_type
_atom_site_occupancy
_atom_site_symmetry_multiplicity
_atom_site_calc_flag
_atom_site_refinement_flags
_atom_site_disorder_assembly
_atom_site_disorder_group
Fe1 Fe 0.33718(4) 0.27061(3) 0.23961(2) 0.04497(16) Uani 1 1 d . A .
P1 P 0.55129(7) 0.12148(5) 0.28252(4) 0.04438(19) Uani 1 1 d . A .
O1 O 0.1408(3) 0.2327(2) 0.27487(17) 0.0835(7) Uani 1 1 d . . .
C37 C 0.1457(7) 0.1237(5) 0.3263(4) 0.128(2) Uani 1 1 d U . .
H37A H 0.0505 0.1088 0.3247 0.154 Uiso 1 1 calc R . .
H37B H 0.2221 0.0607 0.3031 0.154 Uiso 1 1 calc R . .
C38 C 0.1742(7) 0.1253(6) 0.4045(4) 0.135(2) Uani 1 1 d U . .
H38A H 0.1755 0.0530 0.4340 0.203 Uiso 1 1 calc R . .
H38B H 0.0978 0.1862 0.4285 0.203 Uiso 1 1 calc R . .
H38C H 0.2696 0.1378 0.4069 0.203 Uiso 1 1 calc R . .
C39 C -0.0079(5) 0.2952(6) 0.2629(4) 0.132(2) Uani 1 1 d . . .
H39A H -0.0583 0.2495 0.2388 0.158 Uiso 1 1 calc R . .
H39B H -0.0600 0.3180 0.3143 0.158 Uiso 1 1 calc R . .
C40 C -0.0049(7) 0.3894(7) 0.2117(4) 0.165(3) Uani 1 1 d . . .
H40A H -0.1053 0.4359 0.2015 0.248 Uiso 1 1 calc R . .
H40B H 0.0470 0.3655 0.1613 0.248 Uiso 1 1 calc R . .
H40C H 0.0458 0.4335 0.2363 0.248 Uiso 1 1 calc R . .
N1 N 0.4186(3) 0.2411(2) 0.12951(12) 0.0507(5) Uani 1 1 d . . .
N2 N 0.4079(3) 0.35843(19) 0.31152(14) 0.0511(5) Uani 1 1 d . . .
C1 C 0.3287(3) 0.2530(2) 0.06177(15) 0.0514(6) Uani 1 1 d . . .
C2 C 0.2979(3) 0.1554(3) 0.03979(16) 0.0547(6) Uani 1 1 d . . .
C3 C 0.2038(3) 0.1677(3) -0.02408(17) 0.0616(7) Uani 1 1 d . . .
H3A H 0.1844 0.1031 -0.0394 0.074 Uiso 1 1 calc R . .
C4 C 0.1395(4) 0.2733(3) -0.06458(17) 0.0660(8) Uani 1 1 d . . .
C5 C 0.0327(4) 0.2834(4) -0.1318(2) 0.0870(11) Uani 1 1 d . . .
H5A H -0.0021 0.3621 -0.1541 0.131 Uiso 1 1 calc R . .
H5B H -0.0509 0.2586 -0.1095 0.131 Uiso 1 1 calc R . .
H5C H 0.0841 0.2360 -0.1740 0.131 Uiso 1 1 calc R . .
C6 C 0.1694(4) 0.3676(3) -0.04112(18) 0.0714(9) Uani 1 1 d . . .
H6A H 0.1236 0.4394 -0.0675 0.086 Uiso 1 1 calc R . .
C7 C 0.2656(3) 0.3606(3) 0.02066(17) 0.0592(7) Uani 1 1 d . . .
C8 C 0.3008(5) 0.4648(3) 0.0429(2) 0.0862(11) Uani 1 1 d . . .
H8A H 0.3686 0.4427 0.0863 0.129 Uiso 1 1 calc R . .
H8B H 0.2103 0.5204 0.0603 0.129 Uiso 1 1 calc R . .
H8C H 0.3461 0.4978 -0.0037 0.129 Uiso 1 1 calc R . .
C9 C 0.3604(5) 0.0397(3) 0.0863(2) 0.0723(9) Uani 1 1 d . . .
H9A H 0.3286 -0.0169 0.0632 0.109 Uiso 1 1 calc R . .
H9B H 0.3247 0.0437 0.1423 0.109 Uiso 1 1 calc R . .
H9C H 0.4675 0.0187 0.0831 0.109 Uiso 1 1 calc R . .
C10 C 0.5720(3) 0.1928(2) 0.11959(15) 0.0481(6) Uani 1 1 d . . .
C11 C 0.6513(4) 0.1979(3) 0.04415(18) 0.0635(7) Uani 1 1 d . . .
H11A H 0.5996 0.2317 -0.0022 0.076 Uiso 1 1 calc R . .
C12 C 0.8060(4) 0.1531(3) 0.0380(2) 0.0737(9) Uani 1 1 d . . .
H12A H 0.8563 0.1591 -0.0123 0.088 Uiso 1 1 calc R . .
C13 C 0.8863(4) 0.1000(3) 0.1049(2) 0.0733(9) Uani 1 1 d . . .
H13A H 0.9898 0.0703 0.0999 0.088 Uiso 1 1 calc R . .
C14 C 0.8119(3) 0.0914(3) 0.17878(19) 0.0585(7) Uani 1 1 d . . .
H14A H 0.8657 0.0555 0.2241 0.070 Uiso 1 1 calc R . .
C15 C 0.6567(3) 0.1357(2) 0.18741(15) 0.0471(6) Uani 1 1 d . . .
C16 C 0.6012(3) -0.0319(2) 0.31567(16) 0.0504(6) Uani 1 1 d . . .
C17 C 0.5760(4) -0.0681(3) 0.39634(19) 0.0717(9) Uani 1 1 d . . .
H17A H 0.5504 -0.0150 0.4352 0.086 Uiso 1 1 calc R . .
C18 C 0.5885(5) -0.1822(3) 0.4197(2) 0.0863(11) Uani 1 1 d . . .
H18A H 0.5699 -0.2051 0.4740 0.104 Uiso 1 1 calc R . .
C19 C 0.6275(5) -0.2609(3) 0.3643(3) 0.0930(12) Uani 1 1 d . . .
H19A H 0.6369 -0.3378 0.3805 0.112 Uiso 1 1 calc R . .
C20 C 0.6532(5) -0.2260(3) 0.2830(3) 0.0846(11) Uani 1 1 d . . .
H20A H 0.6798 -0.2795 0.2445 0.101 Uiso 1 1 calc R . .
C21 C 0.6395(4) -0.1124(3) 0.2595(2) 0.0652(8) Uani 1 1 d . . .
H21A H 0.6562 -0.0894 0.2049 0.078 Uiso 1 1 calc R . .
C22 C 0.6114(3) 0.1942(2) 0.35693(15) 0.0483(6) Uani 1 1 d . . .
C23 C 0.5266(3) 0.3112(2) 0.36044(15) 0.0487(6) Uani 1 1 d . A .
C24 C 0.5698(4) 0.3731(3) 0.41616(19) 0.0626(7) Uani 1 1 d . . .
H24A H 0.5184 0.4506 0.4191 0.075 Uiso 1 1 calc R A .
C25 C 0.6857(4) 0.3216(3) 0.4660(2) 0.0705(8) Uani 1 1 d . A .
H25A H 0.7105 0.3644 0.5025 0.085 Uiso 1 1 calc R . .
C26 C 0.7671(4) 0.2057(3) 0.4627(2) 0.0724(9) Uani 1 1 d . . .
H26A H 0.8447 0.1711 0.4971 0.087 Uiso 1 1 calc R A .
C27 C 0.7302(3) 0.1437(3) 0.40753(18) 0.0600(7) Uani 1 1 d . A .
H27A H 0.7853 0.0670 0.4039 0.072 Uiso 1 1 calc R . .
C28 C 0.3260(10) 0.4785(4) 0.3138(7) 0.056(2) Uani 0.520(10) 1 d PG A 1
C29 C 0.3704(9) 0.5617(6) 0.2629(6) 0.078(3) Uani 0.520(10) 1 d PG A 1
C30 C 0.2863(10) 0.6767(5) 0.2627(5) 0.079(3) Uani 0.520(10) 1 d PG A 1
H30A H 0.3160 0.7323 0.2287 0.095 Uiso 0.520(10) 1 calc PR A 1
C31 C 0.1578(10) 0.7085(4) 0.3133(5) 0.075(2) Uani 0.520(10) 1 d PGU A 1
C32 C 0.1134(8) 0.6254(6) 0.3641(5) 0.080(2) Uani 0.520(10) 1 d PGU A 1
H32A H 0.0274 0.6467 0.3979 0.096 Uiso 0.520(10) 1 calc PR A 1
C33 C 0.1975(10) 0.5103(5) 0.3643(6) 0.0737(19) Uani 0.520(10) 1 d PGU A 1
C34 C 0.5113(15) 0.5269(10) 0.2095(8) 0.090(3) Uani 0.520(10) 1 d PU A 1
H34A H 0.5550 0.4450 0.2168 0.135 Uiso 0.520(10) 1 calc PR A 1
H34B H 0.5807 0.5640 0.2240 0.135 Uiso 0.520(10) 1 calc PR A 1
H34C H 0.4880 0.5496 0.1535 0.135 Uiso 0.520(10) 1 calc PR A 1
C35 C 0.0643(15) 0.8347(8) 0.3142(8) 0.113(3) Uani 0.520(10) 1 d PU A 1
H35A H -0.0190 0.8409 0.3528 0.170 Uiso 0.520(10) 1 calc PR A 1
H35B H 0.0284 0.8635 0.2609 0.170 Uiso 0.520(10) 1 calc PR A 1
H35C H 0.1249 0.8788 0.3293 0.170 Uiso 0.520(10) 1 calc PR A 1
C36 C 0.1565(16) 0.4256(10) 0.4252(7) 0.093(3) Uani 0.520(10) 1 d PU A 1
H36A H 0.0660 0.4630 0.4550 0.139 Uiso 0.520(10) 1 calc PR A 1
H36B H 0.2354 0.3938 0.4622 0.139 Uiso 0.520(10) 1 calc PR A 1
H36C H 0.1416 0.3651 0.3980 0.139 Uiso 0.520(10) 1 calc PR A 1
C28' C 0.3485(12) 0.4807(5) 0.3040(8) 0.062(2) Uani 0.480(10) 1 d PGU A 2
C29' C 0.4156(10) 0.5454(7) 0.2479(7) 0.065(2) Uani 0.480(10) 1 d PGU A 2
C30' C 0.3532(10) 0.6640(6) 0.2364(5) 0.077(2) Uani 0.480(10) 1 d PGU A 2
H30B H 0.3981 0.7073 0.1989 0.092 Uiso 0.480(10) 1 calc PR A 2
C31' C 0.2237(10) 0.7180(4) 0.2808(5) 0.077(2) Uani 0.480(10) 1 d PGU A 2
C32' C 0.1566(9) 0.6533(6) 0.3369(5) 0.077(2) Uani 0.480(10) 1 d PGU A 2
H32B H 0.0699 0.6895 0.3666 0.093 Uiso 0.480(10) 1 calc PR A 2
C33' C 0.2190(11) 0.5347(6) 0.3484(6) 0.0663(19) Uani 0.480(10) 1 d PGU A 2
C34' C 0.5617(14) 0.4842(11) 0.2003(9) 0.089(3) Uani 0.480(10) 1 d PU A 2
H34D H 0.5887 0.4030 0.2159 0.133 Uiso 0.480(10) 1 calc PR A 2
H34E H 0.6403 0.5136 0.2125 0.133 Uiso 0.480(10) 1 calc PR A 2
H34F H 0.5465 0.4981 0.1429 0.133 Uiso 0.480(10) 1 calc PR A 2
C35' C 0.1570(18) 0.8517(9) 0.2687(9) 0.120(4) Uani 0.480(10) 1 d PU A 2
H35D H 0.0684 0.8758 0.3035 0.179 Uiso 0.480(10) 1 calc PR A 2
H35E H 0.1324 0.8747 0.2129 0.179 Uiso 0.480(10) 1 calc PR A 2
H35F H 0.2293 0.8868 0.2822 0.179 Uiso 0.480(10) 1 calc PR A 2
C36' C 0.1448(19) 0.4704(12) 0.4061(9) 0.097(3) Uani 0.480(10) 1 d PU A 2
H36D H 0.0579 0.5222 0.4305 0.146 Uiso 0.480(10) 1 calc PR A 2
H36E H 0.2118 0.4296 0.4476 0.146 Uiso 0.480(10) 1 calc PR A 2
H36F H 0.1154 0.4164 0.3785 0.146 Uiso 0.480(10) 1 calc PRU A 2

loop_
_atom_site_aniso_label
_atom_site_aniso_U_11
_atom_site_aniso_U_22
_atom_site_aniso_U_33
_atom_site_aniso_U_23
_atom_site_aniso_U_13
_atom_site_aniso_U_12
Fe1 0.0441(2) 0.0497(2) 0.0407(2) -0.01182(16) -0.00414(15) -0.01013(17)
P1 0.0454(4) 0.0449(4) 0.0410(3) -0.0077(3) -0.0027(3) -0.0093(3)
O1 0.0505(12) 0.111(2) 0.0945(17) -0.0134(15) -0.0073(11) -0.0293(13)
C37 0.114(4) 0.114(4) 0.175(5) 0.009(4) 0.008(4) -0.071(3)
C38 0.114(4) 0.151(5) 0.127(4) 0.033(4) -0.003(3) -0.036(4)
C39 0.073(3) 0.146(5) 0.172(6) 0.013(4) -0.034(3) -0.028(3)
C40 0.091(4) 0.237(8) 0.135(5) 0.090(5) -0.023(3) -0.034(4)
N1 0.0523(12) 0.0580(13) 0.0388(10) -0.0090(9) -0.0053(9) -0.0096(10)
N2 0.0573(13) 0.0454(11) 0.0511(12) -0.0118(9) -0.0110(10) -0.0113(10)
C1 0.0539(14) 0.0625(16) 0.0361(12) -0.0078(11) -0.0020(10) -0.0137(12)
C2 0.0599(16) 0.0617(16) 0.0409(13) -0.0098(11) -0.0038(11) -0.0139(13)
C3 0.0617(17) 0.0768(19) 0.0490(15) -0.0121(13) -0.0060(12) -0.0219(15)
C4 0.0594(17) 0.093(2) 0.0427(14) -0.0054(14) -0.0057(12) -0.0185(16)
C5 0.077(2) 0.118(3) 0.062(2) -0.003(2) -0.0243(17) -0.019(2)
C6 0.077(2) 0.080(2) 0.0490(16) 0.0080(15) -0.0111(14) -0.0140(17)
C7 0.0631(17) 0.0613(17) 0.0487(14) -0.0003(12) -0.0042(12) -0.0132(14)
C8 0.115(3) 0.062(2) 0.080(2) 0.0034(17) -0.018(2) -0.023(2)
C9 0.095(2) 0.0606(18) 0.0645(18) -0.0055(14) -0.0201(17) -0.0233(17)
C10 0.0521(14) 0.0474(13) 0.0458(13) -0.0109(10) 0.0011(10) -0.0149(11)
C11 0.0729(19) 0.0735(19) 0.0471(15) -0.0046(13) 0.0038(13) -0.0283(16)
C12 0.072(2) 0.093(2) 0.0621(18) -0.0130(17) 0.0198(16) -0.0378(18)
C13 0.0499(16) 0.087(2) 0.083(2) -0.0162(18) 0.0130(15) -0.0216(16)
C14 0.0517(15) 0.0623(17) 0.0629(17) -0.0104(13) -0.0021(12) -0.0176(13)
C15 0.0515(14) 0.0477(13) 0.0449(13) -0.0103(10) 0.0020(10) -0.0182(11)
C16 0.0475(13) 0.0491(14) 0.0522(14) -0.0034(11) -0.0018(11) -0.0114(11)
C17 0.088(2) 0.0655(19) 0.0550(17) 0.0021(14) 0.0018(15) -0.0168(17)
C18 0.106(3) 0.073(2) 0.075(2) 0.0150(18) 0.001(2) -0.028(2)
C19 0.107(3) 0.060(2) 0.111(3) 0.012(2) -0.005(2) -0.031(2)
C20 0.104(3) 0.0549(18) 0.097(3) -0.0152(18) 0.001(2) -0.0257(19)
C21 0.078(2) 0.0524(16) 0.0673(18) -0.0075(13) -0.0010(15) -0.0224(15)
C22 0.0485(13) 0.0573(15) 0.0409(12) -0.0072(11) -0.0049(10) -0.0167(11)
C23 0.0493(14) 0.0561(15) 0.0430(13) -0.0096(11) -0.0037(10) -0.0170(12)
C24 0.0733(19) 0.0626(17) 0.0593(16) -0.0143(13) -0.0133(14) -0.0258(15)
C25 0.079(2) 0.082(2) 0.0624(18) -0.0149(15) -0.0192(15) -0.0341(18)
C26 0.0621(18) 0.098(3) 0.0610(18) -0.0030(17) -0.0240(14) -0.0259(18)
C27 0.0525(15) 0.0677(18) 0.0553(16) -0.0057(13) -0.0097(12) -0.0096(13)
C28 0.067(5) 0.038(4) 0.066(5) -0.009(3) -0.036(4) -0.011(3)
C29 0.091(7) 0.060(5) 0.094(7) -0.002(4) -0.038(5) -0.033(4)
C30 0.095(8) 0.051(4) 0.098(7) -0.009(4) -0.031(6) -0.023(5)
C31 0.089(4) 0.057(3) 0.079(4) -0.011(3) -0.041(3) -0.009(3)
C32 0.082(4) 0.067(4) 0.084(4) -0.027(3) -0.021(3) -0.002(3)
C33 0.080(4) 0.063(3) 0.076(4) -0.027(3) -0.012(3) -0.009(3)
C34 0.102(7) 0.073(6) 0.107(6) -0.001(5) -0.019(5) -0.041(5)
C35 0.132(6) 0.063(4) 0.129(6) -0.017(4) -0.051(5) 0.009(4)
C36 0.098(5) 0.084(6) 0.076(5) -0.015(4) 0.020(4) -0.002(5)
C28' 0.065(4) 0.058(5) 0.065(4) -0.019(4) -0.014(4) -0.016(4)
C29' 0.068(4) 0.056(4) 0.076(4) -0.002(3) -0.019(4) -0.026(3)
C30' 0.080(5) 0.065(4) 0.089(5) -0.005(4) -0.026(4) -0.024(4)
C31' 0.085(5) 0.058(4) 0.087(4) -0.017(3) -0.031(4) -0.010(4)
C32' 0.086(4) 0.064(4) 0.080(4) -0.020(3) -0.020(3) -0.012(3)
C33' 0.067(3) 0.056(3) 0.076(4) -0.031(3) -0.012(3) -0.007(3)
C34' 0.078(6) 0.080(6) 0.101(5) 0.008(5) 0.018(4) -0.026(5)
C35' 0.145(7) 0.067(5) 0.141(7) -0.011(5) -0.040(6) -0.013(5)
C36' 0.105(6) 0.087(6) 0.086(6) -0.036(5) 0.012(5) -0.004(5)

loop_
_atom_type_symbol
_atom_type_description
_atom_type_scat_dispersion_real
_atom_type_scat_dispersion_imag
_atom_type_scat_source
C C 0.0033 0.0016 'International Tables Vol C Tables 4.2.6.8 and 6.1.1.4'
H H 0.0000 0.0000 'International Tables Vol C Tables 4.2.6.8 and 6.1.1.4'
N N 0.0061 0.0033 'International Tables Vol C Tables 4.2.6.8 and 6.1.1.4'
O O 0.0106 0.0060 'International Tables Vol C Tables 4.2.6.8 and 6.1.1.4'
P P 0.1023 0.0942 'International Tables Vol C Tables 4.2.6.8 and 6.1.1.4'
Fe Fe 0.3463 0.8444 'International Tables Vol C Tables 4.2.6.8 and 6.1.1.4'

loop_
_geom_angle_atom_site_label_1
_geom_angle_atom_site_label_2
_geom_angle_atom_site_label_3
_geom_angle
N1 Fe1 N2 124.35(10)
N1 Fe1 O1 117.14(11)
N2 Fe1 O1 117.56(11)
N1 Fe1 P1 85.70(7)
N2 Fe1 P1 82.76(7)
O1 Fe1 P1 112.63(8)
C15 P1 C22 108.17(12)
C15 P1 C16 106.64(12)
C22 P1 C16 108.70(13)
C15 P1 Fe1 93.29(9)
C22 P1 Fe1 99.02(9)
C16 P1 Fe1 138.05(9)
C39 O1 C37 108.9(4)
C39 O1 Fe1 131.4(3)
C37 O1 Fe1 119.6(3)
C38 C37 O1 113.8(5)
C38 C37 H37A 108.8
O1 C37 H37A 108.8
C38 C37 H37B 108.8
O1 C37 H37B 108.8
H37A C37 H37B 107.7
C37 C38 H38A 109.5
C37 C38 H38B 109.5
H38A C38 H38B 109.5
C37 C38 H38C 109.5
H38A C38 H38C 109.5
H38B C38 H38C 109.5
C40 C39 O1 106.1(5)
C40 C39 H39A 110.5
O1 C39 H39A 110.5
C40 C39 H39B 110.5
O1 C39 H39B 110.5
H39A C39 H39B 108.7
C39 C40 H40A 109.5
C39 C40 H40B 109.5
H40A C40 H40B 109.5
C39 C40 H40C 109.5
H40A C40 H40C 109.5
H40B C40 H40C 109.5
C10 N1 C1 118.9(2)
C10 N1 Fe1 116.92(17)
C1 N1 Fe1 123.67(18)
C23 N2 C28' 117.0(6)
C23 N2 C28 119.1(5)
C28' N2 C28 10.5(7)
C23 N2 Fe1 123.86(18)
C28' N2 Fe1 118.4(6)
C28 N2 Fe1 117.0(5)
C7 C1 C2 120.3(3)
C7 C1 N1 120.7(3)
C2 C1 N1 118.9(2)
C3 C2 C1 119.1(3)
C3 C2 C9 120.3(3)
C1 C2 C9 120.6(3)
C4 C3 C2 121.4(3)
C4 C3 H3A 119.3
C2 C3 H3A 119.3
C6 C4 C3 118.5(3)
C6 C4 C5 121.9(3)
C3 C4 C5 119.6(3)
C4 C5 H5A 109.5
C4 C5 H5B 109.5
H5A C5 H5B 109.5
C4 C5 H5C 109.5
H5A C5 H5C 109.5
H5B C5 H5C 109.5
C4 C6 C7 123.0(3)
C4 C6 H6A 118.5
C7 C6 H6A 118.5
C1 C7 C6 117.8(3)
C1 C7 C8 120.4(3)
C6 C7 C8 121.8(3)
C7 C8 H8A 109.5
C7 C8 H8B 109.5
H8A C8 H8B 109.5
C7 C8 H8C 109.5
H8A C8 H8C 109.5
H8B C8 H8C 109.5
C2 C9 H9A 109.5
C2 C9 H9B 109.5
H9A C9 H9B 109.5
C2 C9 H9C 109.5
H9A C9 H9C 109.5
H9B C9 H9C 109.5
N1 C10 C11 123.0(3)
N1 C10 C15 120.2(2)
C11 C10 C15 116.9(3)
C12 C11 C10 120.9(3)
C12 C11 H11A 119.6
C10 C11 H11A 119.6
C13 C12 C11 121.3(3)
C13 C12 H12A 119.3
C11 C12 H12A 119.3
C14 C13 C12 119.2(3)
C14 C13 H13A 120.4
C12 C13 H13A 120.4
C13 C14 C15 121.2(3)
C13 C14 H14A 119.4
C15 C14 H14A 119.4
C14 C15 C10 120.6(2)
C14 C15 P1 123.2(2)
C10 C15 P1 116.20(19)
C21 C16 C17 118.5(3)
C21 C16 P1 120.6(2)
C17 C16 P1 120.0(2)
C18 C17 C16 120.6(3)
C18 C17 H17A 119.7
C16 C17 H17A 119.7
C19 C18 C17 120.7(4)
C19 C18 H18A 119.7
C17 C18 H18A 119.7
C18 C19 C20 119.5(3)
C18 C19 H19A 120.3
C20 C19 H19A 120.3
C21 C20 C19 120.0(4)
C21 C20 H20A 120.0
C19 C20 H20A 120.0
C20 C21 C16 120.8(3)
C20 C21 H21A 119.6
C16 C21 H21A 119.6
C27 C22 C23 120.8(2)
C27 C22 P1 125.1(2)
C23 C22 P1 114.13(19)
N2 C23 C24 123.4(3)
N2 C23 C22 119.8(2)
C24 C23 C22 116.8(2)
C25 C24 C23 121.5(3)
C25 C24 H24A 119.2
C23 C24 H24A 119.2
C24 C25 C26 121.1(3)
C24 C25 H25A 119.5
C26 C25 H25A 119.5
C27 C26 C25 118.8(3)
C27 C26 H26A 120.6
C25 C26 H26A 120.6
C26 C27 C22 121.0(3)
C26 C27 H27A 119.5
C22 C27 H27A 119.5
C29 C28 C33 120.0
C29 C28 N2 120.5(5)
C33 C28 N2 119.4(5)
C28 C29 C30 120.0
C28 C29 C34 119.7(6)
C30 C29 C34 120.2(6)
C31 C30 C29 120.0
C31 C30 H30A 120.0
C29 C30 H30A 120.0
C32 C31 C30 120.0
C32 C31 C35 119.3(7)
C30 C31 C35 120.7(7)
C33 C32 C31 120.0
C33 C32 H32A 120.0
C31 C32 H32A 120.0
C32 C33 C28 120.0
C32 C33 C36 118.6(6)
C28 C33 C36 121.1(6)
C29 C34 H34A 109.5
C29 C34 H34B 109.5
H34A C34 H34B 109.5
C29 C34 H34C 109.5
H34A C34 H34C 109.5
H34B C34 H34C 109.5
C31 C35 H35A 109.5
C31 C35 H35B 109.5
H35A C35 H35B 109.5
C31 C35 H35C 109.5
H35A C35 H35C 109.5
H35B C35 H35C 109.5
C33 C36 H36A 109.5
C33 C36 H36B 109.5
H36A C36 H36B 109.5
C33 C36 H36C 109.5
H36A C36 H36C 109.5
H36B C36 H36C 109.5
C29' C28' C33' 120.0
C29' C28' N2 119.5(6)
C33' C28' N2 120.4(6)
C28' C29' C30' 120.0
C28' C29' C34' 119.3(7)
C30' C29' C34' 120.6(7)
C31' C30' C29' 120.0
C31' C30' H30B 120.0
C29' C30' H30B 120.0
C30' C31' C32' 120.0
C30' C31' C35' 119.4(8)
C32' C31' C35' 120.6(8)
C33' C32' C31' 120.0
C33' C32' H32B 120.0
C31' C32' H32B 120.0
C32' C33' C28' 120.0
C32' C33' C36' 118.4(7)
C28' C33' C36' 121.6(7)
C29' C34' H34D 109.5
C29' C34' H34E 109.5
H34D C34' H34E 109.5
C29' C34' H34F 109.5
H34D C34' H34F 109.5
H34E C34' H34F 109.5
C31' C35' H35D 109.5
C31' C35' H35E 109.5
H35D C35' H35E 109.5
C31' C35' H35F 109.5
H35D C35' H35F 109.5
H35E C35' H35F 109.5
C33' C36' H36D 109.5
C33' C36' H36E 109.5
H36D C36' H36E 109.5
C33' C36' H36F 109.5
H36D C36' H36F 109.5
H36E C36' H36F 109.5

loop_
_geom_bond_atom_site_label_1
_geom_bond_atom_site_label_2
_geom_bond_distance
Fe1 N1 1.945(2)
Fe1 N2 1.966(2)
Fe1 O1 2.063(2)
Fe1 P1 2.3671(9)
P1 C15 1.810(3)
P1 C22 1.816(3)
P1 C16 1.825(3)
O1 C39 1.394(5)
O1 C37 1.492(6)
C37 C38 1.346(8)
C37 H37A 0.9700
C37 H37B 0.9700
C38 H38A 0.9600
C38 H38B 0.9600
C38 H38C 0.9600
C39 C40 1.360(8)
C39 H39A 0.9700
C39 H39B 0.9700
C40 H40A 0.9600
C40 H40B 0.9600
C40 H40C 0.9600
N1 C10 1.386(3)
N1 C1 1.427(3)
N2 C23 1.374(3)
N2 C28' 1.426(5)
N2 C28 1.441(5)
C1 C7 1.395(4)
C1 C2 1.404(4)
C2 C3 1.400(4)
C2 C9 1.507(4)
C3 C4 1.373(5)
C3 H3A 0.9300
C4 C6 1.372(5)
C4 C5 1.529(4)
C5 H5A 0.9600
C5 H5B 0.9600
C5 H5C 0.9600
C6 C7 1.398(4)
C6 H6A 0.9300
C7 C8 1.503(5)
C8 H8A 0.9600
C8 H8B 0.9600
C8 H8C 0.9600
C9 H9A 0.9600
C9 H9B 0.9600
C9 H9C 0.9600
C10 C11 1.406(4)
C10 C15 1.420(4)
C11 C12 1.389(5)
C11 H11A 0.9300
C12 C13 1.378(5)
C12 H12A 0.9300
C13 C14 1.368(4)
C13 H13A 0.9300
C14 C15 1.395(4)
C14 H14A 0.9300
C16 C21 1.377(4)
C16 C17 1.383(4)
C17 C18 1.380(5)
C17 H17A 0.9300
C18 C19 1.353(6)
C18 H18A 0.9300
C19 C20 1.391(6)
C19 H19A 0.9300
C20 C21 1.373(5)
C20 H20A 0.9300
C21 H21A 0.9300
C22 C27 1.396(4)
C22 C23 1.417(4)
C23 C24 1.413(4)
C24 C25 1.370(5)
C24 H24A 0.9300
C25 C26 1.397(5)
C25 H25A 0.9300
C26 C27 1.377(5)
C26 H26A 0.9300
C27 H27A 0.9300
C28 C29 1.3900
C28 C33 1.3900
C29 C30 1.3900
C29 C34 1.506(14)
C30 C31 1.3900
C30 H30A 0.9300
C31 C32 1.3900
C31 C35 1.529(9)
C32 C33 1.3900
C32 H32A 0.9300
C33 C36 1.480(12)
C34 H34A 0.9600
C34 H34B 0.9600
C34 H34C 0.9600
C35 H35A 0.9600
C35 H35B 0.9600
C35 H35C 0.9600
C36 H36A 0.9600
C36 H36B 0.9600
C36 H36C 0.9600
C28' C29' 1.3900
C28' C33' 1.3900
C29' C30' 1.3900
C29' C34' 1.548(12)
C30' C31' 1.3900
C30' H30B 0.9300
C31' C32' 1.3900
C31' C35' 1.562(11)
C32' C33' 1.3900
C32' H32B 0.9300
C33' C36' 1.441(16)
C34' H34D 0.9600
C34' H34E 0.9600
C34' H34F 0.9600
C35' H35D 0.9600
C35' H35E 0.9600
C35' H35F 0.9600
C36' H36D 0.9600
C36' H36E 0.9600
C36' H36F 0.9600
